data_7238396
loop_
_publ_author_name
'Mobin, Shaikh M.'
'Srivastava, Ashwini K.'
'Mathur, Pradeep'
'Lahiri, Goutam Kumar'

_publ_section_title
;
 Varying structural motifs in oxyanions (NO3&#x2212;, CO32&#x2212;) and
 phenoxyacetate (PhOAc&#x2212;) bridged coordination polymers derived from
 alkoxo-bridged dicopper building blocks with {Cu2O2} core
;
_journal_issue 5
_journal_name_full 'RSC Advances'
_journal_page_first 893
_journal_paper_doi 10.1039/c1ra00155h
_journal_volume 1
_journal_year 2011
_chemical_formula_sum 'C7 H8 Cu N2 O4'
_chemical_formula_weight 247.69
_space_group_IT_number 14
_space_group_name_Hall '-P 2yn'
_space_group_name_H-M_alt 'P 1 21/n 1'
_symmetry_cell_setting monoclinic
_symmetry_space_group_name_H-M 'P 1 21/n 1'
_atom_sites_solution_hydrogens geom
_atom_sites_solution_primary direct
_atom_sites_solution_secondary difmap
_audit_creation_method SHELXL-97
_cell_angle_alpha 90.00
_cell_angle_beta 112.389(5)
_cell_angle_gamma 90.00
_cell_formula_units_Z 4
_cell_length_a 13.5980(5)
_cell_length_b 4.7885(2)
_cell_length_c 14.5449(8)
_cell_measurement_reflns_used 5390
_cell_measurement_temperature 150(2)
_cell_measurement_theta_max 32.4618
_cell_measurement_theta_min 3.0007
_cell_volume 875.69(8)
_computing_cell_refinement 'CrysAlis RED, Oxford Diffraction Ltd.,'
_computing_data_collection 'CrysAlis CCD, Oxford Diffraction Ltd.,'
_computing_data_reduction 'CrysAlis RED, Oxford Diffraction Ltd.,'
_computing_molecular_graphics Ortep3
_computing_publication_material Shelx97
_computing_structure_refinement 'SHELXL-97 (Sheldrick, 1997)'
_computing_structure_solution 'SHELXS-97 (Sheldrick, 1997)'
_diffrn_ambient_temperature 150(2)
_diffrn_detector_area_resol_mean 15.9948
_diffrn_measured_fraction_theta_full 0.999
_diffrn_measured_fraction_theta_max 0.999
_diffrn_measurement_device_type 'OXFORD DIFFRACTION XCALIBUR-S'
_diffrn_measurement_method \w/q-scan
_diffrn_radiation_monochromator graphite
_diffrn_radiation_source 'Enhance (Mo) X-ray Source'
_diffrn_radiation_type MoK\a
_diffrn_radiation_wavelength 0.71073
_diffrn_reflns_av_R_equivalents 0.0160
_diffrn_reflns_av_sigmaI/netI 0.0141
_diffrn_reflns_limit_h_max 16
_diffrn_reflns_limit_h_min -16
_diffrn_reflns_limit_k_max 5
_diffrn_reflns_limit_k_min -5
_diffrn_reflns_limit_l_max 17
_diffrn_reflns_limit_l_min -16
_diffrn_reflns_number 5299
_diffrn_reflns_theta_full 24.98
_diffrn_reflns_theta_max 24.98
_diffrn_reflns_theta_min 3.03
_exptl_absorpt_coefficient_mu 2.482
_exptl_absorpt_correction_T_max 0.5230
_exptl_absorpt_correction_T_min 0.4857
_exptl_absorpt_correction_type multi-scan
_exptl_absorpt_process_details
;
CrysAlis RED, Oxford Diffraction Ltd.,
Version 1.171.31.7 (release 18-10-2006 CrysAlis171 .NET)
(compiled Oct 18 2006,16:28:17)
Empirical absorption correction using spherical harmonics,
implemented in SCALE3 ABSPACK scaling algorithm.
;
_exptl_crystal_colour blue
_exptl_crystal_density_diffrn 1.879
_exptl_crystal_density_method 'not measured'
_exptl_crystal_description block
_exptl_crystal_F_000 500
_exptl_crystal_size_max 0.34
_exptl_crystal_size_mid 0.32
_exptl_crystal_size_min 0.30
_refine_diff_density_max 0.319
_refine_diff_density_min -0.265
_refine_diff_density_rms 0.058
_refine_ls_extinction_method none
_refine_ls_goodness_of_fit_ref 1.090
_refine_ls_hydrogen_treatment RIDING
_refine_ls_matrix_type full
_refine_ls_number_parameters 127
_refine_ls_number_reflns 1539
_refine_ls_number_restraints 0
_refine_ls_restrained_S_all 1.090
_refine_ls_R_factor_all 0.0226
_refine_ls_R_factor_gt 0.0199
_refine_ls_shift/su_max 0.001
_refine_ls_shift/su_mean 0.000
_refine_ls_structure_factor_coef Fsqd
_refine_ls_weighting_details 'calc w=1/[\s^2^(Fo^2^)+(0.0298P)^2^+0.5813P] where P=(Fo^2^+2Fc^2^)/3'
_refine_ls_weighting_scheme calc
_refine_ls_wR_factor_gt 0.0529
_refine_ls_wR_factor_ref 0.0539
_reflns_number_gt 1407
_reflns_number_total 1539
_reflns_threshold_expression >2sigma(I)
_cod_data_source_file c1ra00155h.txt
_cod_data_source_block 1
_cod_depositor_comments
;
The following automatic conversions were performed:

data item '_symmetry_cell_setting' value 'Monoclinic' was changed to
'monoclinic' in accordance with the
/home/saulius/struct/COD-crude-data/automatic-downloads/DataCite-retrospective/RSC/depositions/lib/dictionaries/cif_core.dic
dictionary named 'cif_core.dic' version 2.4.2 last updated on
2011-04-26.

Automatic conversion script
Id: cif_fix_values 6909 2019-04-08 15:41:33Z antanas 
;
_cod_original_cell_volume 875.69(7)
_cod_original_sg_symbol_H-M 'P 21/n'
_cod_database_code 7238396

loop_
_symmetry_equiv_pos_as_xyz
'x, y, z'
'-x+1/2, y+1/2, -z+1/2'
'-x, -y, -z'
'x-1/2, -y-1/2, z-1/2'

loop_
_atom_site_label
_atom_site_type_symbol
_atom_site_fract_x
_atom_site_fract_y
_atom_site_fract_z
_atom_site_U_iso_or_equiv
_atom_site_adp_type
_atom_site_occupancy
_atom_site_symmetry_multiplicity
_atom_site_calc_flag
_atom_site_refinement_flags
Cu1 Cu 0.540951(17) 0.06992(5) 0.421817(16) 0.01536(10) Uani 1 1 d .
O1 O 0.40893(10) 0.0228(3) 0.43881(10) 0.0175(3) Uani 1 1 d .
O2 O 0.47716(11) 0.2160(3) 0.28169(10) 0.0201(3) Uani 1 1 d .
O3 O 0.53092(12) -0.4060(3) 0.36829(11) 0.0255(4) Uani 1 1 d .
O4 O 0.46607(13) 0.6126(3) 0.20680(11) 0.0293(4) Uani 1 1 d .
N1 N 0.68771(13) 0.1177(4) 0.42784(12) 0.0183(4) Uani 1 1 d .
N2 N 0.49121(13) 0.4810(4) 0.28457(12) 0.0178(4) Uani 1 1 d .
C1 C 0.71515(18) 0.0257(5) 0.35386(16) 0.0244(5) Uani 1 1 d .
H1 H 0.6632 -0.0670 0.2991 0.029 Uiso 1 1 calc R
C2 C 0.81578(19) 0.0605(5) 0.35439(18) 0.0296(5) Uani 1 1 d .
H2 H 0.8333 -0.0086 0.3013 0.036 Uiso 1 1 calc R
C3 C 0.89102(17) 0.1983(6) 0.43393(17) 0.0319(5) Uani 1 1 d .
H3 H 0.9606 0.2295 0.4355 0.038 Uiso 1 1 calc R
C4 C 0.86355(16) 0.2895(5) 0.51071(16) 0.0271(5) Uani 1 1 d .
H4 H 0.9148 0.3813 0.5663 0.033 Uiso 1 1 calc R
C5 C 0.76083(15) 0.2475(4) 0.50699(14) 0.0200(4) Uani 1 1 d .
C6 C 0.72690(15) 0.3353(4) 0.58929(14) 0.0205(4) Uani 1 1 d .
H6A H 0.6702 0.4779 0.5638 0.025 Uiso 1 1 calc R
H6B H 0.7881 0.4221 0.6430 0.025 Uiso 1 1 calc R
C7 C 0.31419(16) -0.0914(4) 0.36793(14) 0.0188(4) Uani 1 1 d .
H7B H 0.3279 -0.1562 0.3093 0.023 Uiso 1 1 calc R
H7A H 0.2590 0.0558 0.3455 0.023 Uiso 1 1 calc R

loop_
_atom_site_aniso_label
_atom_site_aniso_U_11
_atom_site_aniso_U_22
_atom_site_aniso_U_33
_atom_site_aniso_U_23
_atom_site_aniso_U_13
_atom_site_aniso_U_12
Cu1 0.01428(14) 0.01774(15) 0.01258(14) -0.00027(9) 0.00346(10) -0.00081(9)
O1 0.0139(7) 0.0232(7) 0.0137(7) -0.0012(6) 0.0035(6) -0.0025(6)
O2 0.0240(7) 0.0147(7) 0.0176(7) -0.0005(6) 0.0036(5) -0.0038(6)
O3 0.0326(8) 0.0191(8) 0.0192(8) -0.0048(6) 0.0035(6) 0.0002(6)
O4 0.0421(9) 0.0248(8) 0.0204(8) 0.0075(6) 0.0111(7) 0.0011(7)
N1 0.0180(8) 0.0192(9) 0.0177(8) 0.0009(7) 0.0069(7) 0.0000(7)
N2 0.0153(8) 0.0200(9) 0.0185(9) 0.0012(7) 0.0070(7) 0.0014(7)
C1 0.0270(11) 0.0258(11) 0.0218(11) 0.0001(9) 0.0110(9) 0.0006(9)
C2 0.0321(12) 0.0336(13) 0.0308(12) 0.0043(10) 0.0207(10) 0.0038(10)
C3 0.0200(10) 0.0430(15) 0.0352(13) 0.0119(11) 0.0133(9) -0.0017(10)
C4 0.0186(10) 0.0327(13) 0.0262(11) 0.0069(10) 0.0043(9) -0.0043(10)
C5 0.0192(9) 0.0180(10) 0.0195(10) 0.0045(8) 0.0035(8) -0.0002(8)
C6 0.0171(9) 0.0206(10) 0.0186(10) -0.0037(8) 0.0010(8) -0.0028(9)
C7 0.0152(9) 0.0235(11) 0.0138(9) 0.0002(8) 0.0013(7) -0.0005(8)

loop_
_atom_type_symbol
_atom_type_description
_atom_type_scat_dispersion_real
_atom_type_scat_dispersion_imag
_atom_type_scat_source
C C 0.0033 0.0016 'International Tables Vol C Tables 4.2.6.8 and 6.1.1.4'
H H 0.0000 0.0000 'International Tables Vol C Tables 4.2.6.8 and 6.1.1.4'
N N 0.0061 0.0033 'International Tables Vol C Tables 4.2.6.8 and 6.1.1.4'
O O 0.0106 0.0060 'International Tables Vol C Tables 4.2.6.8 and 6.1.1.4'
Cu Cu 0.3201 1.2651 'International Tables Vol C Tables 4.2.6.8 and 6.1.1.4'

loop_
_geom_angle_atom_site_label_1
_geom_angle_atom_site_label_2
_geom_angle_atom_site_label_3
_geom_angle
_geom_angle_site_symmetry_1
_geom_angle_site_symmetry_3
O1 Cu1 O1 79.08(6) . 3_656
O1 Cu1 N1 170.80(6) . .
O1 Cu1 N1 91.92(6) 3_656 .
O1 Cu1 O2 96.20(6) . .
O1 Cu1 O2 171.20(6) 3_656 .
N1 Cu1 O2 92.46(6) . .
O1 Cu1 O3 89.42(6) . .
O1 Cu1 O3 94.36(6) 3_656 .
N1 Cu1 O3 93.22(6) . .
O2 Cu1 O3 93.00(5) . .
O1 Cu1 Cu1 39.69(4) . 3_656
O1 Cu1 Cu1 39.40(4) 3_656 3_656
N1 Cu1 Cu1 131.29(5) . 3_656
O2 Cu1 Cu1 135.44(4) . 3_656
O3 Cu1 Cu1 92.46(4) . 3_656
C7 O1 Cu1 126.02(12) . .
C7 O1 Cu1 122.34(12) . 3_656
Cu1 O1 Cu1 100.92(6) . 3_656
N2 O2 Cu1 108.04(11) . .
N2 O3 Cu1 132.66(12) 1_545 .
C1 N1 C5 119.69(18) . .
C1 N1 Cu1 120.74(14) . .
C5 N1 Cu1 119.57(14) . .
O4 N2 O3 122.80(17) . 1_565
O4 N2 O2 119.58(17) . .
O3 N2 O2 117.62(16) 1_565 .
N1 C1 C2 122.4(2) . .
N1 C1 H1 118.8 . .
C2 C1 H1 118.8 . .
C1 C2 C3 118.6(2) . .
C1 C2 H2 120.7 . .
C3 C2 H2 120.7 . .
C4 C3 C2 119.1(2) . .
C4 C3 H3 120.4 . .
C2 C3 H3 120.4 . .
C3 C4 C5 120.1(2) . .
C3 C4 H4 120.0 . .
C5 C4 H4 120.0 . .
N1 C5 C4 120.1(2) . .
N1 C5 C6 117.32(18) . .
C4 C5 C6 122.58(18) . .
C5 C6 C7 112.51(18) . 3_656
C5 C6 H6A 109.1 . .
C7 C6 H6A 109.1 3_656 .
C5 C6 H6B 109.1 . .
C7 C6 H6B 109.1 3_656 .
H6A C6 H6B 107.8 . .
O1 C7 C6 111.79(16) . 3_656
O1 C7 H7B 109.3 . .
C6 C7 H7B 109.3 3_656 .
O1 C7 H7A 109.3 . .
C6 C7 H7A 109.3 3_656 .
H7B C7 H7A 107.9 . .

loop_
_geom_bond_atom_site_label_1
_geom_bond_atom_site_label_2
_geom_bond_distance
_geom_bond_site_symmetry_2
Cu1 O1 1.9165(14) .
Cu1 O1 1.9284(13) 3_656
Cu1 N1 1.9772(17) .
Cu1 O2 2.0123(14) .
Cu1 O3 2.3953(14) .
Cu1 Cu1 2.9649(5) 3_656
O1 C7 1.418(2) .
O1 Cu1 1.9284(13) 3_656
O2 N2 1.281(2) .
O3 N2 1.252(2) 1_545
O4 N2 1.224(2) .
N1 C1 1.341(3) .
N1 C5 1.352(3) .
N2 O3 1.252(2) 1_565
C1 C2 1.376(3) .
C1 H1 0.9500 .
C2 C3 1.385(3) .
C2 H2 0.9500 .
C3 C4 1.377(3) .
C3 H3 0.9500 .
C4 C5 1.392(3) .
C4 H4 0.9500 .
C5 C6 1.498(3) .
C6 C7 1.526(3) 3_656
C6 H6A 0.9900 .
C6 H6B 0.9900 .
C7 C6 1.526(3) 3_656
C7 H7B 0.9900 .
C7 H7A 0.9900 .

loop_
_geom_torsion_atom_site_label_1
_geom_torsion_atom_site_label_2
_geom_torsion_atom_site_label_3
_geom_torsion_atom_site_label_4
_geom_torsion
_geom_torsion_site_symmetry_1
_geom_torsion_site_symmetry_4
O1 Cu1 O1 C7 -144.47(18) 3_656 .
N1 Cu1 O1 C7 -156.7(4) . .
O2 Cu1 O1 C7 43.05(16) . .
O3 Cu1 O1 C7 -49.91(15) . .
Cu1 Cu1 O1 C7 -144.47(18) 3_656 .
O1 Cu1 O1 Cu1 0.0 3_656 3_656
N1 Cu1 O1 Cu1 -12.2(4) . 3_656
O2 Cu1 O1 Cu1 -172.49(6) . 3_656
O3 Cu1 O1 Cu1 94.56(6) . 3_656
O1 Cu1 O2 N2 103.09(12) . .
O1 Cu1 O2 N2 46.0(4) 3_656 .
N1 Cu1 O2 N2 -73.82(13) . .
O3 Cu1 O2 N2 -167.17(12) . .
Cu1 Cu1 O2 N2 96.25(12) 3_656 .
O1 Cu1 O3 N2 90.26(18) . 1_545
O1 Cu1 O3 N2 169.26(17) 3_656 1_545
N1 Cu1 O3 N2 -98.56(18) . 1_545
O2 Cu1 O3 N2 -5.92(18) . 1_545
Cu1 Cu1 O3 N2 129.84(17) 3_656 1_545
O1 Cu1 N1 C1 151.7(4) . .
O1 Cu1 N1 C1 139.78(16) 3_656 .
O2 Cu1 N1 C1 -47.86(17) . .
O3 Cu1 N1 C1 45.29(16) . .
Cu1 Cu1 N1 C1 141.41(14) 3_656 .
O1 Cu1 N1 C5 -29.0(5) . .
O1 Cu1 N1 C5 -40.95(16) 3_656 .
O2 Cu1 N1 C5 131.42(15) . .
O3 Cu1 N1 C5 -135.43(15) . .
Cu1 Cu1 N1 C5 -39.31(18) 3_656 .
Cu1 O2 N2 O4 174.31(14) . .
Cu1 O2 N2 O3 -5.5(2) . 1_565
C5 N1 C1 C2 -0.7(3) . .
Cu1 N1 C1 C2 178.56(17) . .
N1 C1 C2 C3 -0.7(3) . .
C1 C2 C3 C4 1.6(4) . .
C2 C3 C4 C5 -1.2(4) . .
C1 N1 C5 C4 1.1(3) . .
Cu1 N1 C5 C4 -178.14(15) . .
C1 N1 C5 C6 -177.54(18) . .
Cu1 N1 C5 C6 3.2(2) . .
C3 C4 C5 N1 -0.2(3) . .
C3 C4 C5 C6 178.4(2) . .
N1 C5 C6 C7 57.2(2) . 3_656
C4 C5 C6 C7 -121.5(2) . 3_656
Cu1 O1 C7 C6 125.00(16) . 3_656
Cu1 O1 C7 C6 -12.5(2) 3_656 3_656
